data_4314932
loop_
_publ_author_name
'William C. Ewing'
'Patrick J. Carroll'
'Larry G. Sneddon'

_publ_section_title
;
 Efficient Syntheses of 5-X-B10H13 Halodecaboranes via the Photochemical
 (X = I) and/or Base-Catalyzed (X = Cl, Br, I) Isomerization Reactions of
 6-X-B10H13
;
_journal_name_full 'Inorganic Chemistry'
_journal_page_first 1983
_journal_page_last 1994
_journal_paper_doi 10.1021/ic9024487
_journal_volume 49
_journal_year 2010
_chemical_formula_sum 'C14 H31 B10 Cl N2'
_chemical_formula_weight 370.96
_space_group_IT_number 14
_symmetry_cell_setting monoclinic
_symmetry_Int_Tables_number 14
_symmetry_space_group_name_Hall '-P 2yn'
_symmetry_space_group_name_H-M 'P 1 21/n 1'
_atom_sites_solution_hydrogens geom
_atom_sites_solution_primary direct
_audit_creation_method SHELXL-97
_cell_angle_alpha 90.00
_cell_angle_beta 97.446(3)
_cell_angle_gamma 90.00
_cell_formula_units_Z 4
_cell_length_a 9.4491(11)
_cell_length_b 9.9107(9)
_cell_length_c 23.784(3)
_cell_measurement_temperature 143(1)
_cell_volume 2208.5(4)
_computing_data_collection 'CrystalClear (Rigaku, 1999)'
_computing_data_reduction 'CrystalClear (Rigaku, 1999)'
_computing_structure_refinement 'SHELXL-97 (Sheldrick, 1997)'
_computing_structure_solution 'SIR97 (Altomare, 1999)'
_diffrn_ambient_temperature 143(1)
_diffrn_measured_fraction_theta_full 0.997
_diffrn_measured_fraction_theta_max 0.997
_diffrn_measurement_device 'CCD Area Detector'
_diffrn_measurement_device_type 'Rigaku Mercury'
_diffrn_measurement_method 'phi and omega rotations'
_diffrn_radiation_monochromator graphite
_diffrn_radiation_source 'rotating anode'
_diffrn_radiation_type MoK\a
_diffrn_radiation_wavelength 0.71073
_diffrn_reflns_av_R_equivalents 0.0329
_diffrn_reflns_av_sigmaI/netI 0.0180
_diffrn_reflns_limit_h_max 11
_diffrn_reflns_limit_h_min -11
_diffrn_reflns_limit_k_max 11
_diffrn_reflns_limit_k_min -11
_diffrn_reflns_limit_l_max 28
_diffrn_reflns_limit_l_min -28
_diffrn_reflns_number 31640
_diffrn_reflns_theta_full 25.04
_diffrn_reflns_theta_max 25.04
_diffrn_reflns_theta_min 2.68
_exptl_absorpt_coefficient_mu 0.175
_exptl_absorpt_correction_T_max 1.0000
_exptl_absorpt_correction_T_min 0.8047
_exptl_absorpt_correction_type multi-scan
_exptl_absorpt_process_details
;  Shape and scale corrections using equivalent reflections.
   Shape function based on spherical harmonics.
   Highest even and odd order for spherical harmonics:  4  and  3
   Laue group:  2/m
   Friedel opposites are equivalent.
;
_exptl_crystal_density_diffrn 1.116
_exptl_crystal_density_method 'not measured'
_exptl_crystal_F_000 784
_exptl_crystal_size_max 0.22
_exptl_crystal_size_mid 0.22
_exptl_crystal_size_min 0.12
_refine_diff_density_max 0.201
_refine_diff_density_min -0.289
_refine_diff_density_rms 0.037
_refine_ls_extinction_method none
_refine_ls_goodness_of_fit_ref 1.085
_refine_ls_hydrogen_treatment refall
_refine_ls_matrix_type full
_refine_ls_number_parameters 369
_refine_ls_number_reflns 3895
_refine_ls_number_restraints 0
_refine_ls_restrained_S_all 1.085
_refine_ls_R_factor_all 0.0550
_refine_ls_R_factor_gt 0.0479
_refine_ls_shift/su_max 0.000
_refine_ls_shift/su_mean 0.000
_refine_ls_structure_factor_coef Fsqd
_refine_ls_weighting_details 'calc w=1/[\s^2^(Fo^2^)+(0.0689P)^2^+0.5633P] where P=(Fo^2^+2Fc^2^)/3'
_refine_ls_weighting_scheme calc
_refine_ls_wR_factor_gt 0.1252
_refine_ls_wR_factor_ref 0.1320
_reflns_number_gt 3385
_reflns_number_total 3895
_reflns_threshold_expression >2sigma(I)
_cod_data_source_file ic9024487_si_002_4.cif
_cod_data_source_block UP3359
_cod_depositor_comments
;
The following automatic conversions were performed:

data name '_atom_site_symetry_multiplicity' was replaced with
'_atom_site_symmetry_multiplicity' as specified in the replacement
file 'data/replacement-values/replacement_tags.lst'.

Automatic conversion script
Id: cif_correct_tags 9268 2022-04-12 08:56:07Z antanas 
;
_cod_original_sg_symbol_H-M 'P 21/n '
_cod_database_code 4314932

loop_
_symmetry_equiv_pos_as_xyz
'x, y, z'
'-x+1/2, y+1/2, -z+1/2'
'-x, -y, -z'
'x-1/2, -y-1/2, z-1/2'

loop_
_atom_site_label
_atom_site_type_symbol
_atom_site_fract_x
_atom_site_fract_y
_atom_site_fract_z
_atom_site_U_iso_or_equiv
_atom_site_adp_type
_atom_site_occupancy
_atom_site_symmetry_multiplicity
_atom_site_calc_flag
_atom_site_refinement_flags
_atom_site_disorder_assembly
_atom_site_disorder_group
B1 B 0.3355(2) 0.6503(2) 0.15999(9) 0.0488(5) Uani 1 1 d . . .
B2 B 0.3359(2) 0.5019(2) 0.11975(10) 0.0540(5) Uani 1 1 d . . .
B3 B 0.1728(2) 0.5609(2) 0.13941(10) 0.0522(5) Uani 1 1 d . . .
B4 B 0.1937(2) 0.6548(2) 0.20395(10) 0.0503(5) Uani 1 1 d . . .
B5 B 0.4641(2) 0.5289(2) 0.18101(9) 0.0457(5) Uani 1 1 d . . .
B6 B 0.4051(2) 0.3750(2) 0.16690(10) 0.0537(5) Uani 1 1 d . . .
B7 B 0.2181(2) 0.3878(2) 0.14659(10) 0.0529(5) Uani 1 1 d . . .
B8 B 0.1083(2) 0.4959(2) 0.19898(10) 0.0491(5) Uani 1 1 d . . .
B9 B 0.2188(2) 0.5495(2) 0.26089(10) 0.0488(5) Uani 1 1 d . . .
B10 B 0.3735(2) 0.6167(2) 0.23463(9) 0.0451(5) Uani 1 1 d . . .
Cl1 Cl 0.65257(5) 0.57461(6) 0.17914(2) 0.0629(2) Uani 1 1 d . . .
N21 N 0.77156(15) 0.43492(15) 0.36064(6) 0.0436(4) Uani 1 1 d . . .
N22 N 0.81443(14) 0.29405(14) 0.45306(6) 0.0407(3) Uani 1 1 d . . .
C11 C 0.73776(17) 0.55131(17) 0.39483(7) 0.0436(4) Uani 1 1 d . . .
C12 C 0.7124(2) 0.6757(2) 0.37055(11) 0.0633(6) Uani 1 1 d . . .
C13 C 0.6724(3) 0.7846(2) 0.40288(13) 0.0750(7) Uani 1 1 d . . .
C14 C 0.6541(2) 0.7670(2) 0.45768(12) 0.0664(6) Uani 1 1 d . . .
C15 C 0.67823(18) 0.64028(19) 0.48447(9) 0.0516(5) Uani 1 1 d . . .
C16 C 0.6589(2) 0.6215(3) 0.54174(10) 0.0639(6) Uani 1 1 d . . .
C17 C 0.6850(2) 0.5015(3) 0.56767(10) 0.0683(6) Uani 1 1 d . . .
C18 C 0.7359(2) 0.3936(2) 0.53824(8) 0.0559(5) Uani 1 1 d . . .
C19 C 0.75576(16) 0.40587(17) 0.48278(7) 0.0398(4) Uani 1 1 d . . .
C20 C 0.72471(16) 0.52913(17) 0.45309(7) 0.0400(4) Uani 1 1 d . . .
C23 C 0.8935(3) 0.4593(3) 0.32819(12) 0.0687(6) Uani 1 1 d . . .
C24 C 0.6425(2) 0.3870(3) 0.32325(10) 0.0626(6) Uani 1 1 d . . .
C25 C 0.9681(2) 0.2767(3) 0.47307(10) 0.0625(6) Uani 1 1 d . . .
C26 C 0.7349(3) 0.1670(2) 0.45656(11) 0.0658(6) Uani 1 1 d . . .
H1 H 0.364(2) 0.751(2) 0.1447(8) 0.057(5) Uiso 1 1 d . . .
H2 H 0.354(2) 0.505(2) 0.0727(10) 0.069(6) Uiso 1 1 d . . .
H3 H 0.083(2) 0.584(2) 0.1044(9) 0.062(6) Uiso 1 1 d . . .
H4 H 0.140(2) 0.753(2) 0.2084(8) 0.058(5) Uiso 1 1 d . . .
H6 H 0.470(2) 0.283(2) 0.1595(9) 0.072(6) Uiso 1 1 d . . .
H7 H 0.154(2) 0.308(2) 0.1264(9) 0.062(6) Uiso 1 1 d . . .
H8 H -0.008(2) 0.475(2) 0.1990(8) 0.058(5) Uiso 1 1 d . . .
H9 H 0.192(2) 0.567(2) 0.3018(10) 0.063(6) Uiso 1 1 d . . .
H10 H 0.443(2) 0.683(2) 0.2629(9) 0.064(6) Uiso 1 1 d . . .
H67 H 0.294(2) 0.338(2) 0.1877(9) 0.064(6) Uiso 1 1 d . . .
H89 H 0.175(2) 0.4337(19) 0.2423(8) 0.055(5) Uiso 1 1 d . . .
H910 H 0.3448(19) 0.5143(18) 0.2639(7) 0.046(5) Uiso 1 1 d . . .
H12 H 0.723(2) 0.688(2) 0.3330(10) 0.067(6) Uiso 1 1 d . . .
H13 H 0.658(3) 0.867(3) 0.3862(12) 0.099(9) Uiso 1 1 d . . .
H14 H 0.624(3) 0.844(3) 0.4825(12) 0.094(8) Uiso 1 1 d . . .
H16 H 0.628(2) 0.695(2) 0.5616(10) 0.073(7) Uiso 1 1 d . . .
H17 H 0.673(3) 0.488(3) 0.6058(13) 0.094(8) Uiso 1 1 d . . .
H18 H 0.754(2) 0.312(2) 0.5561(10) 0.067(6) Uiso 1 1 d . . .
H21 H 0.799(2) 0.360(2) 0.3918(10) 0.073(6) Uiso 1 1 d . . .
H23a H 0.866(3) 0.523(3) 0.2982(13) 0.098(9) Uiso 1 1 d . . .
H23b H 0.917(2) 0.375(2) 0.3108(9) 0.063(6) Uiso 1 1 d . . .
H23c H 0.972(3) 0.489(2) 0.3546(11) 0.077(8) Uiso 1 1 d . . .
H24a H 0.574(3) 0.366(2) 0.3490(11) 0.077(7) Uiso 1 1 d . . .
H24b H 0.668(2) 0.305(3) 0.3057(10) 0.071(7) Uiso 1 1 d . . .
H24c H 0.613(3) 0.457(2) 0.2966(11) 0.079(7) Uiso 1 1 d . . .
H25a H 1.022(3) 0.369(3) 0.4656(11) 0.089(8) Uiso 1 1 d . . .
H25b H 1.005(3) 0.209(2) 0.4518(10) 0.073(7) Uiso 1 1 d . . .
H25c H 0.978(3) 0.252(2) 0.5138(12) 0.082(7) Uiso 1 1 d . . .
H26a H 0.735(3) 0.135(3) 0.4930(12) 0.083(8) Uiso 1 1 d . . .
H26b H 0.778(3) 0.100(2) 0.4304(10) 0.071(6) Uiso 1 1 d . . .
H26c H 0.638(3) 0.188(3) 0.4387(11) 0.088(8) Uiso 1 1 d . . .

loop_
_atom_site_aniso_label
_atom_site_aniso_U_11
_atom_site_aniso_U_22
_atom_site_aniso_U_33
_atom_site_aniso_U_23
_atom_site_aniso_U_13
_atom_site_aniso_U_12
B1 0.0441(11) 0.0483(11) 0.0514(12) 0.0127(9) -0.0039(9) -0.0039(9)
B2 0.0523(13) 0.0655(14) 0.0450(12) 0.0018(10) 0.0090(10) -0.0100(10)
B3 0.0457(12) 0.0572(13) 0.0508(12) 0.0094(10) -0.0045(9) -0.0038(9)
B4 0.0401(11) 0.0414(11) 0.0670(14) -0.0005(9) -0.0024(9) 0.0053(8)
B5 0.0417(11) 0.0509(11) 0.0451(11) 0.0060(9) 0.0079(9) 0.0005(8)
B6 0.0489(12) 0.0518(12) 0.0648(14) 0.0008(10) 0.0243(11) 0.0032(9)
B7 0.0504(12) 0.0546(12) 0.0551(13) -0.0077(10) 0.0124(10) -0.0063(10)
B8 0.0407(11) 0.0484(12) 0.0585(13) -0.0018(9) 0.0076(9) 0.0020(8)
B9 0.0433(11) 0.0524(12) 0.0515(12) -0.0052(9) 0.0092(9) 0.0059(9)
B10 0.0387(10) 0.0453(11) 0.0498(11) -0.0008(9) -0.0001(9) 0.0031(8)
Cl1 0.0413(3) 0.0751(4) 0.0740(4) 0.0119(2) 0.0139(2) -0.0034(2)
N21 0.0358(7) 0.0581(9) 0.0366(7) 0.0074(6) 0.0036(6) 0.0018(6)
N22 0.0369(7) 0.0439(7) 0.0408(7) 0.0022(6) 0.0028(6) -0.0002(6)
C11 0.0314(8) 0.0497(10) 0.0486(10) 0.0057(7) 0.0012(7) 0.0002(7)
C12 0.0585(12) 0.0635(13) 0.0664(14) 0.0193(11) 0.0025(10) 0.0021(10)
C13 0.0641(14) 0.0495(13) 0.108(2) 0.0131(13) -0.0035(13) 0.0077(10)
C14 0.0504(12) 0.0522(12) 0.0932(18) -0.0106(12) -0.0038(11) 0.0052(9)
C15 0.0305(9) 0.0556(11) 0.0663(12) -0.0129(9) -0.0024(8) 0.0016(7)
C16 0.0432(11) 0.0846(16) 0.0628(13) -0.0293(12) 0.0031(9) 0.0064(10)
C17 0.0606(13) 0.1006(18) 0.0447(12) -0.0110(12) 0.0104(10) 0.0067(12)
C18 0.0525(12) 0.0728(14) 0.0429(10) 0.0058(10) 0.0078(8) 0.0033(10)
C19 0.0285(8) 0.0510(9) 0.0392(9) -0.0005(7) 0.0014(6) -0.0020(7)
C20 0.0248(7) 0.0483(9) 0.0452(9) -0.0021(7) -0.0013(7) -0.0026(6)
C23 0.0593(14) 0.0855(17) 0.0665(15) 0.0191(13) 0.0284(12) 0.0094(12)
C24 0.0523(12) 0.0780(15) 0.0525(12) -0.0074(12) -0.0123(10) 0.0087(11)
C25 0.0452(11) 0.0828(16) 0.0575(13) -0.0053(12) -0.0012(9) 0.0205(11)
C26 0.0833(17) 0.0538(12) 0.0607(14) 0.0021(10) 0.0116(13) -0.0160(11)

loop_
_atom_type_symbol
_atom_type_description
_atom_type_scat_dispersion_real
_atom_type_scat_dispersion_imag
_atom_type_scat_source
C C 0.0033 0.0016 'International Tables Vol C Tables 4.2.6.8 and 6.1.1.4'
H H 0.0000 0.0000 'International Tables Vol C Tables 4.2.6.8 and 6.1.1.4'
N N 0.0061 0.0033 'International Tables Vol C Tables 4.2.6.8 and 6.1.1.4'
B B 0.0013 0.0007 'International Tables Vol C Tables 4.2.6.8 and 6.1.1.4'
Cl Cl 0.1484 0.1585 'International Tables Vol C Tables 4.2.6.8 and 6.1.1.4'

loop_
_geom_angle_atom_site_label_1
_geom_angle_atom_site_label_2
_geom_angle_atom_site_label_3
_geom_angle
_geom_angle_site_symmetry_1
_geom_angle_site_symmetry_3
_geom_angle_publ_flag
B5 B1 B2 61.67(13) . . ?
B5 B1 B3 106.26(15) . . ?
B2 B1 B3 59.85(13) . . ?
B5 B1 B10 62.90(11) . . ?
B2 B1 B10 111.69(15) . . ?
B3 B1 B10 103.49(14) . . ?
B5 B1 B4 113.26(14) . . ?
B2 B1 B4 113.03(15) . . ?
B3 B1 B4 59.57(12) . . ?
B10 B1 B4 60.00(12) . . ?
B5 B1 H1 122.1(10) . . ?
B2 B1 H1 124.1(10) . . ?
B3 B1 H1 126.3(10) . . ?
B10 B1 H1 117.7(10) . . ?
B4 B1 H1 113.2(10) . . ?
B6 B2 B1 106.22(16) . . ?
B6 B2 B7 60.61(13) . . ?
B1 B2 B7 107.08(16) . . ?
B6 B2 B3 109.47(15) . . ?
B1 B2 B3 60.99(13) . . ?
B7 B2 B3 60.18(12) . . ?
B6 B2 B5 55.25(13) . . ?
B1 B2 B5 58.66(12) . . ?
B7 B2 B5 101.16(15) . . ?
B3 B2 B5 104.86(15) . . ?
B6 B2 H2 123.4(11) . . ?
B1 B2 H2 120.9(11) . . ?
B7 B2 H2 123.5(11) . . ?
B3 B2 H2 119.5(11) . . ?
B5 B2 H2 127.8(11) . . ?
B8 B3 B2 120.26(16) . . ?
B8 B3 B7 70.63(13) . . ?
B2 B3 B7 59.82(13) . . ?
B8 B3 B4 60.20(13) . . ?
B2 B3 B4 113.40(15) . . ?
B7 B3 B4 115.11(16) . . ?
B8 B3 B1 109.93(15) . . ?
B2 B3 B1 59.16(13) . . ?
B7 B3 B1 105.40(15) . . ?
B4 B3 B1 60.68(12) . . ?
B8 B3 H3 111.5(10) . . ?
B2 B3 H3 118.0(10) . . ?
B7 B3 H3 114.7(10) . . ?
B4 B3 H3 120.9(10) . . ?
B1 B3 H3 129.4(10) . . ?
B9 B4 B8 61.43(13) . . ?
B9 B4 B3 110.66(15) . . ?
B8 B4 B3 58.57(12) . . ?
B9 B4 B10 61.44(12) . . ?
B8 B4 B10 103.83(14) . . ?
B3 B4 B10 103.44(15) . . ?
B9 B4 B1 114.11(14) . . ?
B8 B4 B1 107.84(15) . . ?
B3 B4 B1 59.74(12) . . ?
B10 B4 B1 59.77(11) . . ?
B9 B4 H4 118.7(10) . . ?
B8 B4 H4 125.2(10) . . ?
B3 B4 H4 122.6(10) . . ?
B10 B4 H4 124.5(11) . . ?
B1 B4 H4 117.5(10) . . ?
B6 B5 B1 112.22(16) . . ?
B6 B5 B2 61.28(14) . . ?
B1 B5 B2 59.66(12) . . ?
B6 B5 B10 113.82(15) . . ?
B1 B5 B10 60.12(12) . . ?
B2 B5 B10 107.92(14) . . ?
B6 B5 Cl1 121.75(14) . . ?
B1 B5 Cl1 117.67(13) . . ?
B2 B5 Cl1 124.80(13) . . ?
B10 B5 Cl1 115.92(13) . . ?
B5 B6 B2 63.47(13) . . ?
B5 B6 B7 106.75(16) . . ?
B2 B6 B7 59.96(13) . . ?
B5 B6 H6 127.2(11) . . ?
B2 B6 H6 130.2(11) . . ?
B7 B6 H6 124.1(12) . . ?
B5 B6 H67 117.8(9) . . ?
B2 B6 H67 101.5(10) . . ?
B7 B6 H67 44.3(10) . . ?
H6 B6 H67 108.7(14) . . ?
B2 B7 B3 60.00(13) . . ?
B2 B7 B6 59.42(13) . . ?
B3 B7 B6 108.37(16) . . ?
B2 B7 B8 106.32(15) . . ?
B3 B7 B8 53.91(12) . . ?
B6 B7 B8 116.19(15) . . ?
B2 B7 H7 131.3(11) . . ?
B3 B7 H7 123.9(11) . . ?
B6 B7 H7 123.7(11) . . ?
B8 B7 H7 111.1(11) . . ?
B2 B7 H67 102.5(10) . . ?
B3 B7 H67 125.0(10) . . ?
B6 B7 H67 45.9(10) . . ?
B8 B7 H67 90.9(10) . . ?
H7 B7 H67 106.9(15) . . ?
B3 B8 B4 61.23(13) . . ?
B3 B8 B9 109.59(15) . . ?
B4 B8 B9 57.49(12) . . ?
B3 B8 B7 55.45(12) . . ?
B4 B8 B7 104.27(14) . . ?
B9 B8 B7 112.06(14) . . ?
B3 B8 H8 121.2(10) . . ?
B4 B8 H8 127.3(10) . . ?
B9 B8 H8 121.9(10) . . ?
B7 B8 H8 118.8(10) . . ?
B3 B8 H89 129.7(9) . . ?
B4 B8 H89 101.5(9) . . ?
B9 B8 H89 46.1(8) . . ?
B7 B8 H89 90.0(9) . . ?
H8 B8 H89 106.9(13) . . ?
B4 B9 B8 61.08(13) . . ?
B4 B9 B10 61.98(12) . . ?
B8 B9 B10 103.96(15) . . ?
B4 B9 H9 127.8(11) . . ?
B8 B9 H9 129.3(12) . . ?
B10 B9 H9 124.5(12) . . ?
B4 B9 H89 105.6(9) . . ?
B8 B9 H89 46.8(9) . . ?
B10 B9 H89 117.0(9) . . ?
H9 B9 H89 111.2(14) . . ?
B4 B9 H910 104.7(8) . . ?
B8 B9 H910 115.1(8) . . ?
B10 B9 H910 45.6(8) . . ?
H9 B9 H910 109.6(15) . . ?
H89 B9 H910 91.8(12) . . ?
B9 B10 B1 110.26(15) . . ?
B9 B10 B4 56.58(12) . . ?
B1 B10 B4 60.23(12) . . ?
B9 B10 B5 122.59(15) . . ?
B1 B10 B5 56.97(11) . . ?
B4 B10 B5 108.49(15) . . ?
B9 B10 H10 117.4(11) . . ?
B1 B10 H10 121.6(11) . . ?
B4 B10 H10 125.7(11) . . ?
B5 B10 H10 114.4(11) . . ?
B9 B10 H910 43.6(8) . . ?
B1 B10 H910 131.0(8) . . ?
B4 B10 H910 97.6(8) . . ?
B5 B10 H910 98.7(8) . . ?
H10 B10 H910 107.0(13) . . ?
B6 H67 B7 89.9(14) . . ?
B8 H89 B9 87.1(12) . . ?
B9 H910 B10 90.8(12) . . ?
C11 N21 C23 113.47(17) . . ?
C11 N21 C24 111.14(15) . . ?
C23 N21 C24 111.78(19) . . ?
C11 N21 H21 102.4(12) . . ?
C23 N21 H21 109.9(12) . . ?
C24 N21 H21 107.6(12) . . ?
C19 N22 C26 113.11(15) . . ?
C19 N22 C25 110.55(14) . . ?
C26 N22 C25 111.64(18) . . ?
C12 C11 C20 121.12(18) . . ?
C12 C11 N21 120.79(17) . . ?
C20 C11 N21 118.01(14) . . ?
C11 C12 C13 120.4(2) . . ?
C11 C12 H12 119.6(14) . . ?
C13 C12 H12 120.1(14) . . ?
C14 C13 C12 120.5(2) . . ?
C14 C13 H13 120.5(18) . . ?
C12 C13 H13 119.0(19) . . ?
C13 C14 C15 121.2(2) . . ?
C13 C14 H14 122.7(15) . . ?
C15 C14 H14 116.1(15) . . ?
C16 C15 C14 121.3(2) . . ?
C16 C15 C20 119.30(19) . . ?
C14 C15 C20 119.4(2) . . ?
C17 C16 C15 121.3(2) . . ?
C17 C16 H16 120.6(14) . . ?
C15 C16 H16 118.1(14) . . ?
C16 C17 C18 120.1(2) . . ?
C16 C17 H17 122.4(17) . . ?
C18 C17 H17 117.5(17) . . ?
C19 C18 C17 121.1(2) . . ?
C19 C18 H18 119.2(14) . . ?
C17 C18 H18 119.8(14) . . ?
C18 C19 C20 120.82(17) . . ?
C18 C19 N22 120.59(16) . . ?
C20 C19 N22 118.55(14) . . ?
C19 C20 C11 125.26(15) . . ?
C19 C20 C15 117.37(16) . . ?
C11 C20 C15 117.37(16) . . ?
N21 C23 H23a 109.7(17) . . ?
N21 C23 H23b 108.6(13) . . ?
H23a C23 H23b 108(2) . . ?
N21 C23 H23c 107.2(15) . . ?
H23a C23 H23c 113(2) . . ?
H23b C23 H23c 110(2) . . ?
N21 C24 H24a 104.6(15) . . ?
N21 C24 H24b 107.1(14) . . ?
H24a C24 H24b 108(2) . . ?
N21 C24 H24c 108.1(16) . . ?
H24a C24 H24c 115(2) . . ?
H24b C24 H24c 113(2) . . ?
N22 C25 H25a 108.3(14) . . ?
N22 C25 H25b 109.1(15) . . ?
H25a C25 H25b 108(2) . . ?
N22 C25 H25c 107.8(15) . . ?
H25a C25 H25c 113(2) . . ?
H25b C25 H25c 111(2) . . ?
N22 C26 H26a 113.9(16) . . ?
N22 C26 H26b 105.9(13) . . ?
H26a C26 H26b 113(2) . . ?
N22 C26 H26c 104.4(15) . . ?
H26a C26 H26c 112(2) . . ?
H26b C26 H26c 107(2) . . ?

loop_
_geom_bond_atom_site_label_1
_geom_bond_atom_site_label_2
_geom_bond_distance
_geom_bond_site_symmetry_2
_geom_bond_publ_flag
B1 B5 1.737(3) . ?
B1 B2 1.755(3) . ?
B1 B3 1.787(3) . ?
B1 B10 1.796(3) . ?
B1 B4 1.804(3) . ?
B1 H1 1.11(2) . ?
B2 B6 1.754(3) . ?
B2 B7 1.764(3) . ?
B2 B3 1.767(3) . ?
B2 B5 1.790(3) . ?
B2 H2 1.16(2) . ?
B3 B8 1.737(3) . ?
B3 B7 1.770(3) . ?
B3 B4 1.784(3) . ?
B3 H3 1.13(2) . ?
B4 B9 1.702(3) . ?
B4 B8 1.766(3) . ?
B4 B10 1.800(3) . ?
B4 H4 1.11(2) . ?
B5 B6 1.644(3) . ?
B5 B10 1.844(3) . ?
B5 Cl1 1.844(2) . ?
B6 B7 1.775(3) . ?
B6 H6 1.12(2) . ?
B6 H67 1.27(2) . ?
B7 B8 2.028(3) . ?
B7 H7 1.08(2) . ?
B7 H67 1.24(2) . ?
B8 B9 1.773(3) . ?
B8 H8 1.12(2) . ?
B8 H89 1.293(19) . ?
B9 B10 1.791(3) . ?
B9 H9 1.05(2) . ?
B9 H89 1.279(19) . ?
B9 H910 1.235(18) . ?
B10 H10 1.09(2) . ?
B10 H910 1.280(18) . ?
N21 C11 1.470(2) . ?
N21 C23 1.488(3) . ?
N21 C24 1.491(2) . ?
N21 H21 1.06(2) . ?
N22 C19 1.462(2) . ?
N22 C26 1.474(3) . ?
N22 C25 1.479(2) . ?
N22 H21 1.58(2) . ?
C11 C12 1.370(3) . ?
C11 C20 1.424(2) . ?
C12 C13 1.405(4) . ?
C12 H12 0.92(2) . ?
C13 C14 1.348(4) . ?
C13 H13 0.91(3) . ?
C14 C15 1.413(3) . ?
C14 H14 1.03(3) . ?
C15 C16 1.410(3) . ?
C15 C20 1.431(2) . ?
C16 C17 1.348(4) . ?
C16 H16 0.94(2) . ?
C17 C18 1.398(3) . ?
C17 H17 0.94(3) . ?
C18 C19 1.362(3) . ?
C18 H18 0.91(2) . ?
C19 C20 1.422(2) . ?
C23 H23a 0.96(3) . ?
C23 H23b 0.97(2) . ?
C23 H23c 0.95(3) . ?
C24 H24a 0.97(3) . ?
C24 H24b 0.96(3) . ?
C24 H24c 0.95(3) . ?
C25 H25a 1.07(3) . ?
C25 H25b 0.93(2) . ?
C25 H25c 0.99(3) . ?
C26 H26a 0.92(3) . ?
C26 H26b 1.03(2) . ?
C26 H26c 0.98(3) . ?
